data_2001717
loop_
_publ_author_name
'Marsh, R. E.'

_publ_section_title
;
 On the structure of 9-amino-2,7-di-<i>tert</i>-butylacridine
;
_journal_issue 1
_journal_name_full 'Acta Crystallographica Section C'
_journal_page_first 193
_journal_paper_doi 10.1107/S0108270192005201
_journal_volume 49
_journal_year 1993
_chemical_formula_moiety 'C21 H27 N2,Cl1,H2 O1'
_chemical_formula_sum 'C21 H29 Cl N2 O'
_symmetry_cell_setting trigonal
_symmetry_space_group_name_Hall 'P 31 2"'
_symmetry_space_group_name_H-M 'P 31 2 1'
_cell_angle_alpha 90
_cell_angle_beta 90
_cell_angle_gamma 120
_cell_formula_units_Z 3
_cell_length_a 11.086(2)
_cell_length_b 11.086(2)
_cell_length_c 14.367(4)
_cell_volume 1529.1(6)
_diffrn_radiation_type CuK\a
_diffrn_radiation_wavelength 1.54178
_cod_data_source_file li1010.cif
_cod_data_source_block li1010_structure_1_of_1
_cod_depositor_comments
;
 Adding the _atom_site_type_symbol data item.

 Antanas Vaitkus,
 2017-01-30
;
_cod_original_cell_volume 1529.2
_cod_original_formula_sum 'C21 H29 Cl1 N2 O1'
_cod_database_code 2001717

loop_
_atom_site_label
_atom_site_type_symbol
_atom_site_fract_x
_atom_site_fract_y
_atom_site_fract_z
_atom_site_U_iso_or_equiv
C1 C .6012(5) -.1094(6) .4918(3) .0382(13)
C2 C .5095(6) -.1655(6) .5638(3) .0365(13)
C3 C .3835(6) -.1644(6) .5570(3) .0453(15)
C4 C .3502(6) -.1102(6) .4824(4) .0449(15)
C9 C .6654(7) .0 .3333 .0338(19)
N9 N .7861(6) .0 .3333 .0453(17)
N10 N .4130(5) .0 .3333 .0419(16)
C11 C .5720(5) -.0531(5) .4130(3) .0327(13)
C12 C .4462(5) -.0532(5) .4084(3) .0355(13)
C15 C .5377(6) -.2286(7) .6494(3) .0529(15)
C16 C .6636(9) -.2432(10) .6395(6) .116(3)
C17 C .4170(9) -.3717(11) .6686(7) .154(4)
C18 C .5505(17) -.1448(14) .7334(5) .230(6)
Cl Cl .0195(2) .0 .8333 .0516(5)
OW O .1700(6) .0 .3333 .129(3)
H1 H .6849 -.1106 .4948 ?
H3 H .3179 -.2055 .6058 ?
H4 H .2635 -.1108 .4808 ?
H9 H .8471 .0350 .2810 ?
H10 H .3281 .0 .3333 ?
H16a H .6766 -.2820 .6949 ?
H16b H .6524 -.3011 .5882 ?
H16c H .7432 -.1532 .6297 ?
H17a H .4363 -.4084 .7224 ?
H17b H .3355 -.3646 .6794 ?
H17c H .4021 -.4297 .6169 ?
H18a H .5663 -.1855 .7863 ?
H18b H .6226 -.0525 .7255 ?
H18c H .4637 -.1452 .7419 ?
H(OW) H .1275 .0048 .2917 ?
